data_2000782
loop_
_publ_author_name
'B\'elanger-Gari\'epy, F.'
'L\'eger, R.'
'Hanessian, S.'

_publ_section_title
;
 Structure of a bicyclic organostannane resulting from a trimethyltin
 hydride addition-cyclization reaction
;
_journal_issue 7
_journal_name_full 'Acta Crystallographica Section C'
_journal_page_first 1309
_journal_page_last 1310
_journal_paper_doi 10.1107/S0108270191013793
_journal_volume 48
_journal_year 1992
_chemical_formula_sum 'C18 H32 O4 Sn'
_chemical_formula_weight 431.14
_space_group_IT_number 2
_space_group_name_Hall '-P 1'
_space_group_name_H-M_alt 'P -1'
_symmetry_cell_setting triclinic
_symmetry_space_group_name_Hall '-P 1'
_symmetry_space_group_name_H-M 'P -1'
_cell_angle_alpha 71.64(2)
_cell_angle_beta 79.49(2)
_cell_angle_gamma 86.62(2)
_cell_formula_units_Z 2
_cell_length_a 7.674(2)
_cell_length_b 11.113(3)
_cell_length_c 13.346(4)
_cell_volume 1062.1(5)
_diffrn_radiation_type Mo
_diffrn_radiation_wavelength 0.71069
_exptl_absorpt_coefficient_mu 1.22
_exptl_crystal_density_diffrn 1.348
_exptl_crystal_F_000 444
_cod_data_source_file cd0062.cif
_cod_data_source_block cd0062a
_cod_original_formula_sum 'C18 H32 O4 Sn1'
_cod_database_code 2000782

loop_
_space_group_symop_id
_space_group_symop_operation_xyz
1 x,y,z
2 -x,-y,-z

loop_
_atom_site_label
_atom_site_fract_x
_atom_site_fract_y
_atom_site_fract_z
_atom_site_U_iso_or_equiv
Sn .28289(8) 1.25178(4) .11247(4) .075
O(1) .1279(6) .7673(5) .4702(4) .082
O(2) .3397(6) .6215(4) .4611(4) .076
O(3) .6628(5) .7854(5) .2555(4) .084
O(4) .5600(5) .8671(5) .3851(4) .078
C(1') .2352(9) 1.0817(6) .0800(5) .066
C(1) .3464(7) .8003(5) .3104(4) .046
C(2) .2648(7) .9312(5) .2654(5) .049
C(3) .3259(8) .9646(6) .1452(5) .052
C(4) .1237(10) .8165(8) .1004(7) .085
C(5) .0947(11) .6774(8) .1518(8) .099
C(6) .1562(11) .6518(7) .2565(7) .088
C(7) .3233(8) .7330(6) .2286(5) .058
C(8) .3044(8) .8395(6) .1236(5) .058
C(9) .2577(8) .7320(6) .4224(5) .058
C(10) .2693(12) .5441(8) .5700(6) .099
C(11) .3533(16) .5786(10) .6453(7) .131
C(12) .5417(8) .8149(6) .3118(5) .058
C(131) .7502(13) .8955(12) .3833(10) .072
C(132) .722(3) .860(3) .428(2) .112
C(141) .7398(18) .9398(18) .4795(14) .116
C(142) .763(3) .991(3) .418(3) .135
C(15) .3022(13) 1.4094(8) -.0308(7) .101
C(16) .5260(13) 1.2356(9) .1694(8) .110
C(17) .0760(18) 1.2840(11) .2281(10) .147
H(1'A) .1110 1.0670 .0957 ?
H(1'B) .2772 1.0934 .0061 ?
H(2A) .1391 .9276 .2828 ?
H(2B) .3072 .9913 .2925 ?
H(3) .4492 .9822 .1312 ?
H(4A) .1254 .8394 .0254 ?
H(4B) .0339 .8633 .1311 ?
H(5B) .1629 .6308 .1096 ?
H(6A) .0687 .6767 .3065 ?
H(6B) .1832 .5645 .2853 ?
H(7) .4253 .6832 .2167 ?
H(8) .3951 .8316 .0672 ?
H(10A) .2919 .4572 .5766 ?
H(10B) .1451 .5576 .5847 ?
H(11A) .3165 .6613 .6466 ?
H(11B) .3206 .5198 .7148 ?
H(11C) .4784 .5774 .6244 ?
H(131A) .8216 .8216 .3897 ?
H(131B) .7963 .9600 .3194 ?
H(132A) .7046 .8091 .5006 ?
H(132B) .8147 .8259 .3873 ?
H(141A) .8551 .9604 .4854 ?
H(141B) .6661 1.0128 .4720 ?
H(141C) .6914 .8744 .5423 ?
H(142A) .7358 1.0027 .4868 ?
H(142B) .8855 1.0066 .3905 ?
H(142C) .6948 1.0480 .3711 ?
H(15A) .3348 1.3803 -.0914 ?
H(15B) .1909 1.4515 -.0339 ?
H(15C) .3893 1.4668 -.0311 ?
H(16A) .5349 1.3020 .1989 ?
H(16B) .5308 1.1562 .2231 ?
H(16C) .6217 1.2415 .1118 ?
H(17A) .1077 1.3511 .2512 ?
H(17B) -.0287 1.3064 .1979 ?
H(17C) .0553 1.2092 .2878 ?

loop_
_geom_bond_atom_site_label_1
_geom_bond_atom_site_label_2
_geom_bond_distance
Sn C(1') 2.133(7)
Sn C(15) 2.136(9)
Sn C(16) 2.117(10)
Sn C(17) 2.102(13)
C(1') C(3) 1.528(9)
C(1) C(2) 1.532(8)
C(2) C(3) 1.517(8)
C(3) C(8) 1.530(10)
C(8) C(4) 1.527(10)
C(4) C(5) 1.492(13)
C(5) C(6) 1.494(13)
C(6) C(7) 1.532(11)
C(7) C(1) 1.544(9)
C(7) C(8) 1.547(9)
C(1) C(9) 1.500(8)
O(1) C(9) 1.197(8)
O(2) C(9) 1.341(8)
O(2) C(10) 1.458(9)
C(10) C(11) 1.442(14)
C(1) C(12) 1.521(8)
O(3) C(12) 1.183(8)
C(12) O(4) 1.316(8)
O(4) C(131) 1.506(12)
O(4) C(132) 1.44(2)
C(131) C(141) 1.50(2)
C(132) C(142) 1.47(4)
